data_4025251
loop_
_publ_author_name
'Arata Takahashi'
'Hikaru Yanai'
'Min Zhang'
'Takaaki Sonoda'
'Masaaki Mishima'
'Takeo Taguchi'

_publ_contact_author_address
;
School of Pharmacy, Tokyo University of Pharmacy and Life Sciences,
1432-1 Horinouchi Hachioji, Tokyo, 192-0392, Japan
;
_publ_contact_author_email yanai@ps.toyaku.ac.jp
_publ_contact_author_name 'Hikaru Yanai'
_publ_section_title
;
 Highly Effective Vinylogous Mukaiyama-Michael Reaction Catalyzed by Silyl
 Methide Species Generated from
 1,1,3,3-Tetrakis(trifluoromethanesulfonyl)propane
;
_journal_name_full 'Journal of Organic Chemistry'
_journal_page_first 1259
_journal_page_last 1265
_journal_paper_doi 10.1021/jo902641g
_journal_volume 75
_journal_year 2010
_chemical_formula_moiety 'C14 H19 Br O3'
_chemical_formula_sum 'C14 H19 Br O3'
_chemical_formula_weight 315.20
_chemical_name_systematic
; 
(R*)-3-bromo-5-((S*)-1-cyclohexyl-3-oxobutyl)-5H-furan-2-one
;
_space_group_IT_number 14
_symmetry_cell_setting monoclinic
_symmetry_space_group_name_Hall '-P 2yn'
_symmetry_space_group_name_H-M 'P 1 21/n 1'
_atom_sites_solution_hydrogens geom
_atom_sites_solution_primary direct
_atom_sites_solution_secondary difmap
_audit_creation_date '19 December 2008'
_audit_creation_method SHELXL-97
_cell_angle_alpha 90.00
_cell_angle_beta 101.736(2)
_cell_angle_gamma 90.00
_cell_formula_units_Z 4
_cell_length_a 6.2821(12)
_cell_length_b 15.603(3)
_cell_length_c 14.722(3)
_cell_measurement_reflns_used 4533
_cell_measurement_temperature 90
_cell_measurement_theta_max 27.47
_cell_measurement_theta_min 2.61
_cell_volume 1412.9(5)
_computing_cell_refinement 'APEX2 (Bruker AXS, 2006)'
_computing_data_collection 'APEX2 '
_computing_data_reduction 'SAINT (Bruker AXS, 2004)'
_computing_molecular_graphics 'XSHEL (Bruker AXS,2002)'
_computing_publication_material 'XCIF (Bruker AXS, 2001)'
_computing_structure_refinement 'SHELXL-97 (Sheldrick, 1997)'
_computing_structure_solution 'SHELXS-97 (Sheldrick, 1997)'
_diffrn_ambient_temperature 90
_diffrn_detector_area_resol_mean 8.333
_diffrn_measured_fraction_theta_full 0.983
_diffrn_measured_fraction_theta_max 0.983
_diffrn_measurement_device_type 'Bruker APEXII CCD area detector'
_diffrn_measurement_method 'phi and omega scans'
_diffrn_radiation_monochromator 'Bruker Helios multilayer confocal mirror'
_diffrn_radiation_source 'Bruker TXS fine-focus rotating anode'
_diffrn_radiation_type MoK\a
_diffrn_radiation_wavelength 0.71073
_diffrn_reflns_av_R_equivalents 0.0285
_diffrn_reflns_av_sigmaI/netI 0.0326
_diffrn_reflns_limit_h_max 8
_diffrn_reflns_limit_h_min -8
_diffrn_reflns_limit_k_max 20
_diffrn_reflns_limit_k_min -20
_diffrn_reflns_limit_l_max 10
_diffrn_reflns_limit_l_min -18
_diffrn_reflns_number 7760
_diffrn_reflns_theta_full 27.51
_diffrn_reflns_theta_max 27.51
_diffrn_reflns_theta_min 1.92
_exptl_absorpt_coefficient_mu 2.908
_exptl_absorpt_correction_T_max 0.4471
_exptl_absorpt_correction_T_min 0.3300
_exptl_absorpt_correction_type empirical
_exptl_absorpt_process_details
;
SADABS Sheldrick 1996
;
_exptl_crystal_colour colorless
_exptl_crystal_density_diffrn 1.482
_exptl_crystal_density_method 'not measured'
_exptl_crystal_description Block
_exptl_crystal_F_000 648
_exptl_crystal_size_max 0.49
_exptl_crystal_size_mid 0.37
_exptl_crystal_size_min 0.33
_refine_diff_density_max 0.783
_refine_diff_density_min -0.583
_refine_diff_density_rms 0.072
_refine_ls_extinction_method none
_refine_ls_goodness_of_fit_ref 1.051
_refine_ls_hydrogen_treatment constr
_refine_ls_matrix_type full
_refine_ls_number_parameters 164
_refine_ls_number_reflns 3188
_refine_ls_number_restraints 0
_refine_ls_restrained_S_all 1.051
_refine_ls_R_factor_all 0.0318
_refine_ls_R_factor_gt 0.0270
_refine_ls_shift/su_max 0.002
_refine_ls_shift/su_mean 0.000
_refine_ls_structure_factor_coef Fsqd
_refine_ls_weighting_details 'calc w=1/[\s^2^(Fo^2^)+(0.0416P)^2^+0.3576P] where P=(Fo^2^+2Fc^2^)/3'
_refine_ls_weighting_scheme calc
_refine_ls_wR_factor_gt 0.0707
_refine_ls_wR_factor_ref 0.0729
_reflns_number_gt 2850
_reflns_number_total 3188
_reflns_threshold_expression >2sigma
_cod_data_source_file jo902641g_si_004.cif
_cod_data_source_block anti-3ie
_cod_original_sg_symbol_H-M 'P 21/n'
_cod_database_code 4025251

loop_
_symmetry_equiv_pos_as_xyz
'x, y, z'
'-x+1/2, y+1/2, -z+1/2'
'-x, -y, -z'
'x-1/2, -y-1/2, z-1/2'

loop_
_atom_site_label
_atom_site_type_symbol
_atom_site_fract_x
_atom_site_fract_y
_atom_site_fract_z
_atom_site_U_iso_or_equiv
_atom_site_adp_type
_atom_site_occupancy
_atom_site_symmetry_multiplicity
_atom_site_calc_flag
_atom_site_refinement_flags
_atom_site_disorder_assembly
_atom_site_disorder_group
Br1 Br 0.86034(3) 0.894642(11) -0.291253(12) 0.02063(8) Uani 1 1 d . . .
O1 O 1.2036(2) 0.91892(9) -0.09333(9) 0.0221(3) Uani 1 1 d . . .
O3 O 0.4770(2) 0.64242(8) 0.02318(9) 0.0206(3) Uani 1 1 d . . .
O2 O 0.9431(2) 0.90158(7) -0.01049(9) 0.0159(3) Uani 1 1 d . . .
C10 C 0.8717(3) 0.85018(14) 0.28265(13) 0.0253(4) Uani 1 1 d . . .
H10A H 0.8521 0.7911 0.3040 0.030 Uiso 1 1 calc R . .
H10B H 1.0132 0.8717 0.3174 0.030 Uiso 1 1 calc R . .
C7 C 0.6900(3) 0.90683(13) 0.30350(14) 0.0244(4) Uani 1 1 d . . .
H7A H 0.6867 0.9029 0.3703 0.029 Uiso 1 1 calc R . .
H7B H 0.7191 0.9672 0.2894 0.029 Uiso 1 1 calc R . .
C14 C 0.7925(3) 0.56753(12) 0.00053(14) 0.0241(4) Uani 1 1 d . . .
H14A H 0.9056 0.5615 0.0568 0.036 Uiso 1 1 calc R . .
H14B H 0.8605 0.5726 -0.0535 0.036 Uiso 1 1 calc R . .
H14C H 0.6979 0.5170 -0.0066 0.036 Uiso 1 1 calc R . .
C6 C 0.4708(3) 0.88003(12) 0.24650(13) 0.0213(4) Uani 1 1 d . . .
H6A H 0.3579 0.9208 0.2575 0.026 Uiso 1 1 calc R . .
H6B H 0.4328 0.8225 0.2666 0.026 Uiso 1 1 calc R . .
C5 C 0.4740(3) 0.87804(12) 0.14297(13) 0.0205(4) Uani 1 1 d . . .
H5A H 0.3316 0.8575 0.1080 0.025 Uiso 1 1 calc R . .
H5B H 0.4970 0.9368 0.1216 0.025 Uiso 1 1 calc R . .
C11 C 0.8746(3) 0.84861(13) 0.17884(12) 0.0201(4) Uani 1 1 d . . .
H11A H 0.9086 0.9066 0.1584 0.024 Uiso 1 1 calc R . .
H11B H 0.9893 0.8089 0.1675 0.024 Uiso 1 1 calc R . .
C13 C 0.6597(3) 0.64646(11) 0.00807(11) 0.0171(3) Uani 1 1 d . . .
C1 C 1.0151(3) 0.90693(10) -0.09109(13) 0.0165(3) Uani 1 1 d . . .
C12 C 0.7698(3) 0.73089(10) -0.00425(12) 0.0161(3) Uani 1 1 d . . .
H12A H 0.7898 0.7351 -0.0691 0.019 Uiso 1 1 calc R . .
H12B H 0.9158 0.7314 0.0368 0.019 Uiso 1 1 calc R . .
C8 C 0.8254(3) 0.89581(10) -0.16812(12) 0.0159(3) Uani 1 1 d . . .
C9 C 0.6468(3) 0.88712(10) -0.13380(12) 0.0154(3) Uani 1 1 d . . .
H9 H 0.5037 0.8802 -0.1693 0.018 Uiso 1 1 calc R . .
C2 C 0.7071(3) 0.88996(10) -0.03035(12) 0.0143(3) Uani 1 1 d . . .
H2 H 0.6376 0.9411 -0.0076 0.017 Uiso 1 1 calc R . .
C4 C 0.6536(3) 0.81953(10) 0.12278(11) 0.0145(3) Uani 1 1 d . . .
H4 H 0.6256 0.7615 0.1466 0.017 Uiso 1 1 calc R . .
C3 C 0.6430(3) 0.80932(10) 0.01747(11) 0.0142(3) Uani 1 1 d . . .
H3 H 0.4871 0.7980 -0.0111 0.017 Uiso 1 1 calc R . .

loop_
_atom_site_aniso_label
_atom_site_aniso_U_11
_atom_site_aniso_U_22
_atom_site_aniso_U_33
_atom_site_aniso_U_23
_atom_site_aniso_U_13
_atom_site_aniso_U_12
Br1 0.02510(12) 0.02409(12) 0.01519(11) 0.00190(6) 0.00997(8) 0.00311(7)
O1 0.0163(6) 0.0250(6) 0.0267(7) 0.0044(6) 0.0081(5) -0.0004(5)
O3 0.0257(7) 0.0193(6) 0.0187(6) -0.0019(5) 0.0088(5) -0.0051(5)
O2 0.0150(6) 0.0173(6) 0.0164(6) 0.0008(4) 0.0056(5) -0.0018(4)
C10 0.0212(9) 0.0393(11) 0.0149(9) -0.0019(8) 0.0027(7) 0.0000(8)
C7 0.0285(10) 0.0293(10) 0.0164(9) -0.0054(7) 0.0068(8) -0.0013(8)
C14 0.0304(10) 0.0137(8) 0.0286(10) 0.0015(7) 0.0068(8) 0.0025(8)
C6 0.0224(9) 0.0262(9) 0.0173(9) -0.0012(7) 0.0089(7) 0.0050(7)
C5 0.0197(9) 0.0276(9) 0.0150(9) -0.0010(7) 0.0053(7) 0.0064(7)
C11 0.0185(8) 0.0279(9) 0.0145(8) 0.0001(7) 0.0049(6) 0.0011(7)
C13 0.0255(9) 0.0159(8) 0.0098(7) -0.0006(6) 0.0032(6) -0.0014(7)
C1 0.0196(9) 0.0123(8) 0.0192(9) 0.0020(6) 0.0077(7) 0.0016(6)
C12 0.0193(8) 0.0145(8) 0.0159(8) -0.0004(6) 0.0072(6) 0.0002(6)
C8 0.0197(9) 0.0146(8) 0.0149(8) 0.0023(6) 0.0072(7) 0.0029(6)
C9 0.0177(8) 0.0140(8) 0.0150(8) 0.0020(6) 0.0046(7) 0.0019(6)
C2 0.0128(8) 0.0146(8) 0.0163(9) 0.0008(6) 0.0048(6) 0.0011(6)
C4 0.0178(8) 0.0138(8) 0.0132(8) 0.0010(6) 0.0059(6) -0.0005(6)
C3 0.0157(8) 0.0144(8) 0.0136(8) 0.0004(6) 0.0055(6) 0.0000(6)

loop_
_atom_type_symbol
_atom_type_description
_atom_type_scat_dispersion_real
_atom_type_scat_dispersion_imag
_atom_type_scat_source
C C 0.0033 0.0016 'International Tables Vol C Tables 4.2.6.8 and 6.1.1.4'
H H 0.0000 0.0000 'International Tables Vol C Tables 4.2.6.8 and 6.1.1.4'
O O 0.0106 0.0060 'International Tables Vol C Tables 4.2.6.8 and 6.1.1.4'
Br Br -0.2901 2.4595 'International Tables Vol C Tables 4.2.6.8 and 6.1.1.4'

loop_
_geom_angle_atom_site_label_1
_geom_angle_atom_site_label_2
_geom_angle_atom_site_label_3
_geom_angle
_geom_angle_site_symmetry_1
_geom_angle_site_symmetry_3
_geom_angle_publ_flag
C1 O2 C2 109.74(13) . . ?
C7 C10 C11 111.81(16) . . ?
C7 C10 H10A 109.3 . . ?
C11 C10 H10A 109.3 . . ?
C7 C10 H10B 109.3 . . ?
C11 C10 H10B 109.3 . . ?
H10A C10 H10B 107.9 . . ?
C6 C7 C10 111.18(16) . . ?
C6 C7 H7A 109.4 . . ?
C10 C7 H7A 109.4 . . ?
C6 C7 H7B 109.4 . . ?
C10 C7 H7B 109.4 . . ?
H7A C7 H7B 108.0 . . ?
C13 C14 H14A 109.5 . . ?
C13 C14 H14B 109.5 . . ?
H14A C14 H14B 109.5 . . ?
C13 C14 H14C 109.5 . . ?
H14A C14 H14C 109.5 . . ?
H14B C14 H14C 109.5 . . ?
C7 C6 C5 111.24(16) . . ?
C7 C6 H6A 109.4 . . ?
C5 C6 H6A 109.4 . . ?
C7 C6 H6B 109.4 . . ?
C5 C6 H6B 109.4 . . ?
H6A C6 H6B 108.0 . . ?
C4 C5 C6 111.49(15) . . ?
C4 C5 H5A 109.3 . . ?
C6 C5 H5A 109.3 . . ?
C4 C5 H5B 109.3 . . ?
C6 C5 H5B 109.3 . . ?
H5A C5 H5B 108.0 . . ?
C4 C11 C10 110.40(15) . . ?
C4 C11 H11A 109.6 . . ?
C10 C11 H11A 109.6 . . ?
C4 C11 H11B 109.6 . . ?
C10 C11 H11B 109.6 . . ?
H11A C11 H11B 108.1 . . ?
O3 C13 C14 122.01(17) . . ?
O3 C13 C12 122.56(16) . . ?
C14 C13 C12 115.42(16) . . ?
O1 C1 O2 122.53(17) . . ?
O1 C1 C8 129.80(17) . . ?
O2 C1 C8 107.67(15) . . ?
C13 C12 C3 113.63(14) . . ?
C13 C12 H12A 108.8 . . ?
C3 C12 H12A 108.8 . . ?
C13 C12 H12B 108.8 . . ?
C3 C12 H12B 108.8 . . ?
H12A C12 H12B 107.7 . . ?
C9 C8 C1 109.39(16) . . ?
C9 C8 Br1 130.00(15) . . ?
C1 C8 Br1 120.61(13) . . ?
C8 C9 C2 109.05(16) . . ?
C8 C9 H9 125.5 . . ?
C2 C9 H9 125.5 . . ?
O2 C2 C9 104.12(14) . . ?
O2 C2 C3 111.06(13) . . ?
C9 C2 C3 114.07(14) . . ?
O2 C2 H2 109.1 . . ?
C9 C2 H2 109.1 . . ?
C3 C2 H2 109.1 . . ?
C5 C4 C11 110.03(14) . . ?
C5 C4 C3 111.97(14) . . ?
C11 C4 C3 114.81(13) . . ?
C5 C4 H4 106.5 . . ?
C11 C4 H4 106.5 . . ?
C3 C4 H4 106.5 . . ?
C12 C3 C2 111.34(13) . . ?
C12 C3 C4 111.98(13) . . ?
C2 C3 C4 114.44(14) . . ?
C12 C3 H3 106.1 . . ?
C2 C3 H3 106.1 . . ?
C4 C3 H3 106.1 . . ?

loop_
_geom_bond_atom_site_label_1
_geom_bond_atom_site_label_2
_geom_bond_distance
_geom_bond_site_symmetry_2
_geom_bond_publ_flag
Br1 C8 1.8700(18) . ?
O1 C1 1.206(2) . ?
O3 C13 1.215(2) . ?
O2 C1 1.356(2) . ?
O2 C2 1.463(2) . ?
C10 C7 1.523(3) . ?
C10 C11 1.532(2) . ?
C10 H10A 0.9900 . ?
C10 H10B 0.9900 . ?
C7 C6 1.518(3) . ?
C7 H7A 0.9900 . ?
C7 H7B 0.9900 . ?
C14 C13 1.504(3) . ?
C14 H14A 0.9800 . ?
C14 H14B 0.9800 . ?
C14 H14C 0.9800 . ?
C6 C5 1.529(3) . ?
C6 H6A 0.9900 . ?
C6 H6B 0.9900 . ?
C5 C4 1.526(2) . ?
C5 H5A 0.9900 . ?
C5 H5B 0.9900 . ?
C11 C4 1.532(2) . ?
C11 H11A 0.9900 . ?
C11 H11B 0.9900 . ?
C13 C12 1.516(2) . ?
C1 C8 1.479(3) . ?
C12 C3 1.529(2) . ?
C12 H12A 0.9900 . ?
C12 H12B 0.9900 . ?
C8 C9 1.328(2) . ?
C9 C2 1.493(2) . ?
C9 H9 0.9500 . ?
C2 C3 1.535(2) . ?
C2 H2 1.0000 . ?
C4 C3 1.546(2) . ?
C4 H4 1.0000 . ?
C3 H3 1.0000 . ?
